data_4339780
loop_
_publ_author_name
'Dey, Subrata K.'
'Abedin, Tareque S. M.'
'Dawe, Louise N.'
'Tandon, Santokh S.'
'Collins, Julie L.'
'Thompson, Laurence K.'
'Postnikov, Andrei V.'
'Alam, Mohammad S.'
'M\"uller, Paul'

_publ_section_title
;
 Supramolecular self-assembled polynuclear complexes from tritopic,
 tetratopic, and pentatopic ligands: structural, magnetic and surface
 studies.
;
_journal_issue 19
_journal_name_full 'Inorganic chemistry'
_journal_page_first 7767
_journal_page_last 7781
_journal_paper_doi 10.1021/ic070336a
_journal_volume 46
_journal_year 2007
_chemical_formula_sum 'C144 H134 Mn16 N72 O63'
_chemical_formula_weight 4760.10
_chemical_name_systematic
; 
 ? 
;
_space_group_IT_number 23
_symmetry_cell_setting orthorhombic
_symmetry_space_group_name_Hall 'I 2 2'
_symmetry_space_group_name_H-M 'I 2 2 2'
_atom_sites_solution_hydrogens geom
_atom_sites_solution_primary direct
_atom_sites_solution_secondary difmap
_audit_creation_method SHELXL-97
_cell_angle_alpha 90.00
_cell_angle_beta 90.00
_cell_angle_gamma 90.00
_cell_formula_units_Z 2
_cell_length_a 13.27(2)
_cell_length_b 21.36(3)
_cell_length_c 33.87(5)
_cell_measurement_reflns_used 5928
_cell_measurement_temperature 153(2)
_cell_measurement_theta_max 31.7078
_cell_measurement_theta_min 2.1701
_cell_volume 9600(2)
_computing_cell_refinement 'CrystalClear (Rigaku/MSC Inc., 2005)'
_computing_data_collection 'CrystalClear (Rigaku/MSC Inc., 2005)'
_computing_data_reduction 'CrystalClear (Rigaku/MSC Inc., 2005)'
_computing_molecular_graphics 'CrystalStructure3.7.0(Rigaku/MSC Inc.,2005)'
_computing_publication_material 'CrystalStructure3.7.0(Rigaku/MSC Inc.,2005)'
_computing_structure_refinement 'SHELXL-97 (Sheldrick, 1997)'
_computing_structure_solution 'SHELXS-97 (Sheldrick, 1990)'
_diffrn_ambient_temperature 153(2)
_diffrn_detector_area_resol_mean 14.63
_diffrn_measured_fraction_theta_full 0.986
_diffrn_measured_fraction_theta_max 0.986
_diffrn_measurement_device_type 'Rigaku Saturn'
_diffrn_measurement_method \w
_diffrn_radiation_monochromator graphite
_diffrn_radiation_source 'fine-focus sealed tube'
_diffrn_radiation_type MoK\a
_diffrn_radiation_wavelength 0.71070
_diffrn_reflns_av_R_equivalents 0.0511
_diffrn_reflns_av_sigmaI/netI 0.0730
_diffrn_reflns_limit_h_max 7
_diffrn_reflns_limit_h_min -16
_diffrn_reflns_limit_k_max 25
_diffrn_reflns_limit_k_min -25
_diffrn_reflns_limit_l_max 40
_diffrn_reflns_limit_l_min -41
_diffrn_reflns_number 19686
_diffrn_reflns_theta_full 25.50
_diffrn_reflns_theta_max 25.50
_diffrn_reflns_theta_min 1.91
_exptl_absorpt_coefficient_mu 1.114
_exptl_absorpt_correction_T_max 0.6560
_exptl_absorpt_correction_T_min 0.5729
_exptl_absorpt_correction_type numerical
_exptl_crystal_colour Red
_exptl_crystal_density_diffrn 1.646
_exptl_crystal_density_method 'not measured'
_exptl_crystal_description Chunk
_exptl_crystal_F_000 4812
_exptl_crystal_size_max 0.20
_exptl_crystal_size_mid 0.20
_exptl_crystal_size_min 0.20
_refine_diff_density_max 2.373
_refine_diff_density_min -0.918
_refine_diff_density_rms 0.161
_refine_ls_abs_structure_details 'Flack H D (1983), Acta Cryst. A39, 876-881'
_refine_ls_abs_structure_Flack 0.45(5)
_refine_ls_extinction_coef 0.0020(5)
_refine_ls_extinction_expression Fc^*^=kFc[1+0.001xFc^2^\l^3^/sin(2\q)]^-1/4^
_refine_ls_extinction_method SHELXL
_refine_ls_goodness_of_fit_ref 1.633
_refine_ls_hydrogen_treatment constr
_refine_ls_matrix_type full
_refine_ls_number_parameters 677
_refine_ls_number_reflns 8536
_refine_ls_number_restraints 0
_refine_ls_restrained_S_all 1.633
_refine_ls_R_factor_all 0.1300
_refine_ls_R_factor_gt 0.1229
_refine_ls_shift/su_max 0.002
_refine_ls_shift/su_mean 0.000
_refine_ls_structure_factor_coef Fsqd
_refine_ls_weighting_details 'calc w=1/[\s^2^(Fo^2^)+(0.2000P)^2^+0.0000P] where P=(Fo^2^+2Fc^2^)/3'
_refine_ls_weighting_scheme calc
_refine_ls_wR_factor_gt 0.3582
_refine_ls_wR_factor_ref 0.3786
_reflns_number_gt 7669
_reflns_number_total 8536
_reflns_threshold_expression >2sigma(I)
_cod_data_source_file ic070336a-file001.cif
_cod_data_source_block shelxl_sd187b_(4)
_cod_depositor_comments
;
The following automatic conversions were performed:

'_exptl_absorpt_correction_type' value 'Numerical' changed to
'numerical' according to
/usr/data/users/saulius/automatic-downloads/retrospective/ACS/lib/dictionaries/cif_core.dic
dictionary named 'cif_core.dic' version 2.4.2 from 2011-04-26.

Automatic conversion script
Id: cif_fix_values 2281 2013-09-26 08:29:07Z andrius 
;
_cod_original_cell_volume 9603(26)
_cod_database_code 4339780

loop_
_symmetry_equiv_pos_as_xyz
'x, y, z'
'x, -y, -z'
'-x, y, -z'
'-x, -y, z'
'x+1/2, y+1/2, z+1/2'
'x+1/2, -y+1/2, -z+1/2'
'-x+1/2, y+1/2, -z+1/2'
'-x+1/2, -y+1/2, z+1/2'

loop_
_atom_site_label
_atom_site_type_symbol
_atom_site_fract_x
_atom_site_fract_y
_atom_site_fract_z
_atom_site_U_iso_or_equiv
_atom_site_adp_type
_atom_site_occupancy
_atom_site_symmetry_multiplicity
_atom_site_calc_flag
_atom_site_refinement_flags
Mn1 Mn 0.5000 0.35163(11) 0.0000 0.0602(6) Uani 1 2 d S
Mn2 Mn 0.62595(12) 0.23393(7) 0.07219(5) 0.0597(4) Uani 1 1 d .
Mn3 Mn 0.62326(13) 0.11474(8) 0.14930(4) 0.0618(5) Uani 1 1 d .
Mn4 Mn 0.5000 0.0000 0.22645(7) 0.0660(6) Uani 1 2 d S
Mn5 Mn 0.5000 0.11928(10) 0.0000 0.0588(5) Uani 1 2 d S
Mn6 Mn 0.5000 0.0000 0.07605(6) 0.0588(5) Uani 1 2 d S
O1 O 0.5001(7) 0.2921(3) 0.0517(2) 0.0678(17) Uani 1 1 d .
O2 O 0.4970(7) 0.0816(4) 0.1870(2) 0.0675(17) Uani 1 1 d .
O3 O 0.3852(6) 0.1905(3) -0.0124(2) 0.0648(17) Uani 1 1 d .
O4 O 0.3889(6) -0.0206(4) 0.1218(2) 0.0656(18) Uani 1 1 d .
O5 O 0.6744(7) 0.1542(4) 0.0989(2) 0.0709(19) Uani 1 1 d .
O6 O 0.5725(11) 0.0555(7) 0.0358(3) 0.131(6) Uani 1 1 d .
O7 O 0.5725(18) 0.3764(10) 0.2171(6) 0.167(7) Uiso 1 1 d .
O8 O 0.508(3) 0.4289(17) 0.1760(9) 0.128(9) Uiso 0.50 1 d P
O9 O 0.4803(17) 0.3256(9) 0.1802(5) 0.152(6) Uiso 1 1 d .
O10 O 0.467(4) 0.395(3) 0.1535(14) 0.190(18) Uiso 0.50 1 d P
O11 O 0.087(2) 0.2029(12) 0.1782(7) 0.103(6) Uiso 0.50 1 d P
O12 O 0.081(2) 0.2373(14) 0.1280(9) 0.115(7) Uiso 0.50 1 d P
O13 O -0.015(8) 0.142(4) 0.132(3) 0.17(3) Uiso 0.25 1 d P
O14 O -0.010(6) 0.191(3) 0.1142(17) 0.128(17) Uiso 0.25 1 d P
O15 O 0.0578(9) 0.4669(7) 0.1338(4) 0.112(4) Uani 1 1 d .
O16 O 0.0000 0.5000 0.0777(6) 0.106(5) Uani 1 2 d S
O17 O 1.0000 0.0000 0.2462(6) 0.119(6) Uani 1 2 d S
O18 O 0.7200(16) 0.0000 0.0000 0.074(5) Uani 0.50 2 d SP
O19 O 0.0771(14) 0.0707(9) 0.1879(7) 0.093(6) Uani 0.50 1 d P
O20 O 0.0771(10) 0.2816(7) 0.0510(5) 0.121(5) Uani 1 1 d .
O21 O -0.135(2) 0.1374(19) 0.0846(14) 0.099(15) Uani 0.25 1 d P
O22 O 0.0555(9) 0.4059(6) 0.0330(5) 0.120(5) Uani 1 1 d .
O23 O 0.761(3) 0.071(2) 0.0453(17) 0.111(16) Uani 0.25 1 d P
N1 N 0.4008(7) 0.4161(4) -0.0378(3) 0.062(2) Uani 1 1 d .
N2 N 0.3614(7) 0.3623(4) 0.0293(3) 0.0612(19) Uani 1 1 d .
N3 N 0.3405(7) 0.3304(5) 0.0649(3) 0.069(2) Uani 1 1 d .
N4 N 0.4946(8) 0.2239(4) 0.1139(3) 0.065(2) Uani 1 1 d .
N5 N 0.4929(8) 0.1797(5) 0.1416(3) 0.068(2) Uani 1 1 d .
N6 N 0.3436(8) 0.1039(5) 0.2125(2) 0.068(2) Uani 1 1 d .
N7 N 0.3626(8) 0.0527(4) 0.2346(3) 0.064(2) Uani 1 1 d .
N8 N 0.3943(10) -0.0534(5) 0.2692(3) 0.082(3) Uani 1 1 d .
N9 N 0.2765(7) 0.3028(4) -0.1055(3) 0.064(2) Uani 1 1 d .
N10 N 0.2413(8) 0.2576(4) -0.0361(2) 0.0589(18) Uani 1 1 d .
N11 N 0.2255(6) 0.2265(4) -0.0004(3) 0.0617(18) Uani 1 1 d .
N12 N 0.3789(7) 0.1205(4) 0.0487(2) 0.0598(18) Uani 1 1 d .
N13 N 0.3791(7) 0.0764(4) 0.0770(3) 0.0607(18) Uani 1 1 d .
N14 N 0.2317(7) -0.0023(5) 0.1468(3) 0.068(2) Uani 1 1 d .
N15 N 0.2496(8) -0.0571(5) 0.1663(3) 0.070(2) Uani 1 1 d .
N16 N 0.2940(10) -0.1662(5) 0.1977(3) 0.079(3) Uani 1 1 d .
N17 N 0.5188(15) 0.3815(9) 0.1846(5) 0.118(5) Uiso 1 1 d .
N18 N 0.055(3) 0.2046(18) 0.1459(10) 0.119(10) Uiso 0.50 1 d P
N19 N 0.0000 0.5000 0.1151(5) 0.095(5) Uani 1 2 d S
C1 C 0.4266(11) 0.4385(7) -0.0735(4) 0.083(4) Uani 1 1 d .
H1 H 0.4923 0.4324 -0.0839 0.100 Uiso 1 1 calc R
C2 C 0.3523(10) 0.4715(6) -0.0946(4) 0.071(3) Uani 1 1 d .
H2 H 0.3686 0.4861 -0.1203 0.085 Uiso 1 1 calc R
C3 C 0.2616(11) 0.4834(6) -0.0809(4) 0.079(3) Uani 1 1 d .
H3 H 0.2152 0.5085 -0.0952 0.095 Uiso 1 1 calc R
C4 C 0.2353(10) 0.4567(7) -0.0430(3) 0.073(3) Uani 1 1 d .
H4 H 0.1692 0.4606 -0.0326 0.088 Uiso 1 1 calc R
C5 C 0.3092(8) 0.4255(7) -0.0227(4) 0.073(3) Uani 1 1 d .
C6 C 0.2873(9) 0.3936(5) 0.0150(3) 0.063(2) Uani 1 1 d .
H5 H 0.2236 0.3961 0.0276 0.076 Uiso 1 1 calc R
C7 C 0.4168(8) 0.2966(5) 0.0718(3) 0.056(2) Uani 1 1 d .
C8 C 0.4121(8) 0.2562(5) 0.1072(3) 0.064(2) Uani 1 1 d .
C9 C 0.3199(9) 0.2478(6) 0.1283(3) 0.070(3) Uani 1 1 d .
H6 H 0.2608 0.2711 0.1223 0.084 Uiso 1 1 calc R
C10 C 0.3225(9) 0.2050(5) 0.1571(3) 0.064(2) Uani 1 1 d .
H7 H 0.2653 0.1992 0.1736 0.077 Uiso 1 1 calc R
C11 C 0.4082(8) 0.1689(5) 0.1631(3) 0.060(2) Uani 1 1 d .
C12 C 0.4201(9) 0.1162(6) 0.1902(3) 0.066(2) Uani 1 1 d .
C13 C 0.2881(12) 0.0323(7) 0.2552(3) 0.077(3) Uani 1 1 d .
H8 H 0.2255 0.0539 0.2555 0.092 Uiso 1 1 calc R
C14 C 0.3022(13) -0.0236(6) 0.2774(4) 0.083(3) Uani 1 1 d .
C15 C 0.2363(13) -0.0490(7) 0.3014(4) 0.086(4) Uani 1 1 d .
H9 H 0.1736 -0.0283 0.3050 0.104 Uiso 1 1 calc R
C16 C 0.252(3) -0.1026(11) 0.3213(7) 0.156(13) Uani 1 1 d .
H10 H 0.2066 -0.1188 0.3404 0.187 Uiso 1 1 calc R
C17 C 0.3479(13) -0.1341(8) 0.3104(5) 0.092(4) Uani 1 1 d .
H11 H 0.3624 -0.1740 0.3213 0.110 Uiso 1 1 calc R
C18 C 0.4147(12) -0.1078(6) 0.2857(4) 0.083(4) Uani 1 1 d .
H12 H 0.4765 -0.1284 0.2801 0.100 Uiso 1 1 calc R
C19 C 0.2982(11) 0.3314(8) -0.1398(4) 0.087(4) Uani 1 1 d .
H13 H 0.3649 0.3293 -0.1499 0.105 Uiso 1 1 calc R
C20 C 0.2293(10) 0.3619(6) -0.1597(4) 0.076(3) Uani 1 1 d .
H14 H 0.2444 0.3751 -0.1858 0.091 Uiso 1 1 calc R
C21 C 0.1368(10) 0.3757(6) -0.1444(3) 0.073(3) Uani 1 1 d .
H15 H 0.0897 0.4003 -0.1587 0.087 Uiso 1 1 calc R
C22 C 0.1152(9) 0.3534(6) -0.1090(4) 0.072(3) Uani 1 1 d .
H16 H 0.0513 0.3616 -0.0975 0.086 Uiso 1 1 calc R
C23 C 0.1890(8) 0.3166(6) -0.0877(3) 0.065(2) Uani 1 1 d .
C24 C 0.1708(8) 0.2882(7) -0.0513(4) 0.077(3) Uani 1 1 d .
H17 H 0.1073 0.2920 -0.0386 0.092 Uiso 1 1 calc R
C25 C 0.3018(8) 0.1928(5) 0.0067(3) 0.061(2) Uani 1 1 d .
C26 C 0.2921(8) 0.1494(6) 0.0416(3) 0.064(2) Uani 1 1 d .
C27 C 0.2065(9) 0.1401(7) 0.0643(4) 0.077(3) Uani 1 1 d .
H18 H 0.1477 0.1646 0.0602 0.092 Uiso 1 1 calc R
C28 C 0.2090(9) 0.0960(6) 0.0916(4) 0.074(3) Uani 1 1 d .
H19 H 0.1510 0.0857 0.1067 0.088 Uiso 1 1 calc R
C29 C 0.2990(8) 0.0656(5) 0.0974(3) 0.063(2) Uani 1 1 d .
C30 C 0.3075(7) 0.0108(5) 0.1247(3) 0.058(2) Uani 1 1 d .
C31 C 0.1820(11) -0.0804(6) 0.1881(4) 0.076(3) Uani 1 1 d .
H20 H 0.1202 -0.0591 0.1925 0.092 Uiso 1 1 calc R
C32 C 0.2022(10) -0.1415(6) 0.2065(4) 0.074(3) Uani 1 1 d .
C33 C 0.1292(16) -0.1653(9) 0.2303(5) 0.107(5) Uani 1 1 d .
H21 H 0.0676 -0.1442 0.2356 0.128 Uiso 1 1 calc R
C34 C 0.1532(17) -0.2237(8) 0.2461(5) 0.105(6) Uani 1 1 d .
H22 H 0.1055 -0.2441 0.2625 0.126 Uiso 1 1 calc R
C35 C 0.2478(15) -0.2539(6) 0.2382(4) 0.088(4) Uani 1 1 d .
H23 H 0.2651 -0.2933 0.2493 0.105 Uiso 1 1 calc R
C36 C 0.3108(14) -0.2220(6) 0.2137(4) 0.085(4) Uani 1 1 d .
H24 H 0.3730 -0.2416 0.2074 0.102 Uiso 1 1 calc R

loop_
_atom_site_aniso_label
_atom_site_aniso_U_11
_atom_site_aniso_U_22
_atom_site_aniso_U_33
_atom_site_aniso_U_23
_atom_site_aniso_U_13
_atom_site_aniso_U_12
Mn1 0.0496(11) 0.0603(11) 0.0708(11) 0.000 0.0041(9) 0.000
Mn2 0.0492(8) 0.0579(8) 0.0721(9) -0.0042(7) 0.0041(6) -0.0025(6)
Mn3 0.0594(8) 0.0630(9) 0.0631(8) -0.0016(7) -0.0004(6) -0.0003(7)
Mn4 0.0706(14) 0.0618(12) 0.0656(11) 0.000 0.000 -0.0037(11)
Mn5 0.0445(10) 0.0621(11) 0.0698(11) 0.000 0.0026(8) 0.000
Mn6 0.0492(10) 0.0628(11) 0.0643(11) 0.000 0.000 -0.0004(9)
O1 0.060(4) 0.058(4) 0.085(4) 0.000(3) 0.004(4) 0.005(3)
O2 0.062(4) 0.070(4) 0.070(4) 0.014(3) 0.000(3) 0.001(4)
O3 0.054(4) 0.057(3) 0.084(4) 0.006(3) 0.004(3) 0.010(3)
O4 0.052(4) 0.068(4) 0.076(4) 0.017(3) 0.002(3) 0.002(3)
O5 0.074(5) 0.069(4) 0.070(4) 0.013(3) 0.001(4) 0.008(4)
O6 0.123(10) 0.149(11) 0.120(8) 0.093(8) 0.064(8) 0.072(9)
O15 0.071(6) 0.144(10) 0.122(8) 0.039(8) -0.009(6) -0.019(7)
O16 0.080(9) 0.080(8) 0.159(15) 0.000 0.000 0.003(7)
O17 0.159(18) 0.070(8) 0.127(12) 0.000 0.000 0.019(10)
O18 0.050(11) 0.095(15) 0.078(11) 0.010(13) 0.000 0.000
O19 0.061(10) 0.077(10) 0.142(17) -0.014(11) 0.032(11) 0.006(8)
O20 0.073(7) 0.120(9) 0.170(12) 0.015(9) 0.037(7) 0.015(6)
O21 0.029(13) 0.11(3) 0.15(3) 0.08(3) 0.012(16) -0.004(13)
O22 0.062(6) 0.111(8) 0.185(14) -0.018(8) 0.034(7) -0.003(6)
O23 0.044(18) 0.12(3) 0.17(4) -0.04(3) 0.02(2) 0.012(19)
N1 0.063(5) 0.043(4) 0.080(5) -0.004(3) 0.005(4) 0.005(3)
N2 0.051(5) 0.059(4) 0.073(5) 0.001(4) -0.006(4) -0.001(3)
N3 0.053(5) 0.079(6) 0.074(5) 0.005(4) 0.009(4) -0.003(4)
N4 0.057(5) 0.065(5) 0.072(5) 0.008(4) -0.012(4) -0.004(4)
N5 0.060(5) 0.072(5) 0.072(5) 0.010(4) -0.004(4) 0.002(4)
N6 0.071(6) 0.075(6) 0.056(4) 0.004(4) 0.009(4) 0.016(4)
N7 0.070(6) 0.060(4) 0.061(4) 0.011(4) 0.021(4) 0.003(4)
N8 0.090(8) 0.076(6) 0.080(6) 0.005(5) 0.004(5) -0.021(5)
N9 0.052(5) 0.060(5) 0.080(5) 0.014(4) 0.019(4) 0.016(4)
N10 0.069(5) 0.045(4) 0.063(4) 0.007(3) 0.004(4) 0.001(4)
N11 0.051(4) 0.061(4) 0.073(4) -0.003(4) 0.018(4) 0.009(3)
N12 0.056(4) 0.058(4) 0.066(4) 0.001(4) 0.007(4) -0.004(4)
N13 0.058(5) 0.052(4) 0.072(5) 0.005(4) -0.005(4) 0.001(3)
N14 0.054(4) 0.082(5) 0.069(4) 0.005(5) 0.000(3) 0.008(4)
N15 0.064(5) 0.084(6) 0.062(4) -0.002(4) 0.005(4) 0.003(5)
N16 0.094(8) 0.071(6) 0.072(5) 0.007(4) 0.000(5) 0.012(5)
N19 0.070(10) 0.118(14) 0.098(11) 0.000 0.000 -0.042(11)
C1 0.074(8) 0.094(9) 0.081(7) 0.023(6) 0.014(6) 0.020(6)
C2 0.065(7) 0.069(6) 0.078(6) 0.005(5) 0.006(5) 0.002(5)
C3 0.087(8) 0.082(8) 0.069(6) 0.027(5) -0.019(6) -0.018(6)
C4 0.065(6) 0.097(8) 0.057(5) 0.019(5) 0.001(4) 0.014(6)
C5 0.043(5) 0.095(8) 0.082(7) 0.026(6) 0.002(4) 0.018(5)
C6 0.067(6) 0.059(5) 0.063(5) 0.009(4) 0.007(4) 0.005(5)
C7 0.055(5) 0.066(5) 0.049(4) -0.005(4) 0.003(4) 0.003(4)
C8 0.048(5) 0.068(6) 0.075(6) 0.000(5) -0.005(4) 0.012(4)
C9 0.057(6) 0.080(7) 0.072(6) -0.012(5) 0.009(4) 0.006(5)
C10 0.057(6) 0.057(5) 0.078(6) 0.002(5) 0.004(5) 0.003(4)
C11 0.053(5) 0.063(5) 0.062(5) -0.002(4) 0.007(4) 0.003(4)
C12 0.059(6) 0.071(6) 0.067(5) 0.011(5) 0.001(4) 0.002(5)
C13 0.088(8) 0.078(7) 0.064(6) 0.009(5) 0.001(5) -0.010(6)
C14 0.094(9) 0.064(6) 0.090(8) -0.013(6) 0.016(7) -0.011(6)
C15 0.088(9) 0.092(9) 0.080(7) -0.004(7) -0.011(6) -0.022(8)
C16 0.23(3) 0.121(16) 0.115(14) 0.061(13) -0.030(18) -0.07(2)
C17 0.083(10) 0.094(10) 0.098(9) 0.022(8) 0.000(7) -0.019(7)
C18 0.097(9) 0.072(7) 0.082(7) 0.024(6) 0.001(6) -0.028(7)
C19 0.066(7) 0.112(10) 0.084(8) 0.025(7) 0.023(6) 0.019(7)
C20 0.073(7) 0.077(7) 0.077(7) 0.006(5) 0.004(5) 0.012(6)
C21 0.071(7) 0.071(6) 0.077(6) 0.018(5) -0.017(5) -0.003(5)
C22 0.048(5) 0.076(7) 0.092(7) -0.001(6) -0.010(5) 0.019(5)
C23 0.049(5) 0.074(6) 0.071(5) -0.002(5) -0.005(4) 0.005(4)
C24 0.039(5) 0.102(9) 0.090(7) 0.012(6) -0.002(5) 0.028(5)
C25 0.059(5) 0.053(5) 0.071(6) -0.006(4) -0.006(4) 0.002(4)
C26 0.052(5) 0.079(6) 0.060(5) 0.009(5) 0.013(4) 0.004(5)
C27 0.049(6) 0.098(9) 0.084(7) 0.000(6) 0.010(5) 0.029(5)
C28 0.056(6) 0.070(6) 0.095(7) -0.002(6) 0.021(5) 0.022(5)
C29 0.053(5) 0.060(5) 0.076(6) -0.011(5) 0.003(4) 0.008(4)
C30 0.035(4) 0.081(7) 0.057(4) -0.001(4) -0.001(3) 0.002(4)
C31 0.076(8) 0.075(7) 0.078(7) 0.016(6) 0.021(6) 0.000(6)
C32 0.067(7) 0.076(7) 0.078(6) -0.014(5) 0.027(5) -0.003(5)
C33 0.099(11) 0.120(12) 0.101(10) 0.023(9) 0.026(9) -0.020(10)
C34 0.130(15) 0.085(9) 0.100(10) 0.027(8) -0.025(10) -0.033(10)
C35 0.125(12) 0.062(7) 0.076(7) 0.012(6) -0.007(8) 0.005(7)
C36 0.114(11) 0.063(6) 0.077(7) -0.017(5) 0.017(7) -0.005(7)

loop_
_atom_type_symbol
_atom_type_description
_atom_type_scat_dispersion_real
_atom_type_scat_dispersion_imag
_atom_type_scat_source
C C 0.0033 0.0016 'International Tables Vol C Tables 4.2.6.8 and 6.1.1.4'
H H 0.0000 0.0000 'International Tables Vol C Tables 4.2.6.8 and 6.1.1.4'
N N 0.0061 0.0033 'International Tables Vol C Tables 4.2.6.8 and 6.1.1.4'
O O 0.0106 0.0060 'International Tables Vol C Tables 4.2.6.8 and 6.1.1.4'
Mn Mn 0.3368 0.7283 'International Tables Vol C Tables 4.2.6.8 and 6.1.1.4'

loop_
_geom_angle_atom_site_label_1
_geom_angle_atom_site_label_2
_geom_angle_atom_site_label_3
_geom_angle
_geom_angle_site_symmetry_1
_geom_angle_site_symmetry_3
N2 Mn1 N2 167.6(5) . 3_655
N2 Mn1 O1 116.4(3) . 3_655
N2 Mn1 O1 71.5(3) 3_655 3_655
N2 Mn1 O1 71.5(3) . .
N2 Mn1 O1 116.4(3) 3_655 .
O1 Mn1 O1 108.0(4) 3_655 .
N2 Mn1 N1 100.0(4) . 3_655
N2 Mn1 N1 72.3(3) 3_655 3_655
O1 Mn1 N1 143.5(3) 3_655 3_655
O1 Mn1 N1 84.3(3) . 3_655
N2 Mn1 N1 72.3(3) . .
N2 Mn1 N1 100.0(4) 3_655 .
O1 Mn1 N1 84.3(3) 3_655 .
O1 Mn1 N1 143.5(3) . .
N1 Mn1 N1 106.3(5) 3_655 .
O5 Mn2 O1 148.8(4) . .
O5 Mn2 N10 100.7(4) . 3_655
O1 Mn2 N10 107.7(3) . 3_655
O5 Mn2 O3 94.4(3) . 3_655
O1 Mn2 O3 84.1(3) . 3_655
N10 Mn2 O3 69.2(3) 3_655 3_655
O5 Mn2 N4 83.5(3) . .
O1 Mn2 N4 70.3(3) . .
N10 Mn2 N4 171.1(3) 3_655 .
O3 Mn2 N4 118.6(3) 3_655 .
O5 Mn2 N9 98.2(4) . 3_655
O1 Mn2 N9 103.0(3) . 3_655
N10 Mn2 N9 70.8(3) 3_655 3_655
O3 Mn2 N9 139.6(3) 3_655 3_655
N4 Mn2 N9 101.0(3) . 3_655
O5 Mn3 N15 101.5(4) . 4_655
O5 Mn3 O4 92.8(3) . 4_655
N15 Mn3 O4 69.7(4) 4_655 4_655
O5 Mn3 O2 150.6(3) . .
N15 Mn3 O2 104.7(4) 4_655 .
O4 Mn3 O2 84.1(3) 4_655 .
O5 Mn3 N5 84.4(4) . .
N15 Mn3 N5 170.9(4) 4_655 .
O4 Mn3 N5 117.2(3) 4_655 .
O2 Mn3 N5 71.4(3) . .
O5 Mn3 N16 104.3(4) . 4_655
N15 Mn3 N16 72.9(4) 4_655 4_655
O4 Mn3 N16 141.3(4) 4_655 4_655
O2 Mn3 N16 96.0(4) . 4_655
N5 Mn3 N16 99.1(4) . 4_655
N7 Mn4 N7 165.3(5) . 4_655
N7 Mn4 O2 69.5(3) . .
N7 Mn4 O2 120.4(4) 4_655 .
N7 Mn4 O2 120.4(4) . 4_655
N7 Mn4 O2 69.5(3) 4_655 4_655
O2 Mn4 O2 105.1(4) . 4_655
N7 Mn4 N8 70.5(4) . .
N7 Mn4 N8 100.0(4) 4_655 .
O2 Mn4 N8 139.5(4) . .
O2 Mn4 N8 90.0(4) 4_655 .
N7 Mn4 N8 100.0(4) . 4_655
N7 Mn4 N8 70.5(4) 4_655 4_655
O2 Mn4 N8 90.0(4) . 4_655
O2 Mn4 N8 139.5(4) 4_655 4_655
N8 Mn4 N8 102.7(6) . 4_655
O6 Mn5 O6 97.2(10) 3_655 .
O6 Mn5 O3 153.5(3) 3_655 3_655
O6 Mn5 O3 91.3(6) . 3_655
O6 Mn5 O3 91.3(6) 3_655 .
O6 Mn5 O3 153.5(3) . .
O3 Mn5 O3 92.2(5) 3_655 .
O6 Mn5 N12 95.9(4) 3_655 .
O6 Mn5 N12 85.0(4) . .
O3 Mn5 N12 109.9(3) 3_655 .
O3 Mn5 N12 69.2(3) . .
O6 Mn5 N12 85.0(4) 3_655 3_655
O6 Mn5 N12 95.9(4) . 3_655
O3 Mn5 N12 69.2(3) 3_655 3_655
O3 Mn5 N12 109.9(3) . 3_655
N12 Mn5 N12 178.7(4) . 3_655
O6 Mn6 O6 96.4(10) . 4_655
O6 Mn6 O4 155.0(4) . .
O6 Mn6 O4 92.3(6) 4_655 .
O6 Mn6 O4 92.3(6) . 4_655
O6 Mn6 O4 155.0(4) 4_655 4_655
O4 Mn6 O4 89.5(4) . 4_655
O6 Mn6 N13 85.8(4) . .
O6 Mn6 N13 95.3(4) 4_655 .
O4 Mn6 N13 70.1(3) . .
O4 Mn6 N13 108.6(3) 4_655 .
O6 Mn6 N13 95.3(4) . 4_655
O6 Mn6 N13 85.8(4) 4_655 4_655
O4 Mn6 N13 108.6(3) . 4_655
O4 Mn6 N13 70.1(3) 4_655 4_655
N13 Mn6 N13 178.4(5) . 4_655
C7 O1 Mn1 112.3(7) . .
C7 O1 Mn2 121.5(6) . .
Mn1 O1 Mn2 126.1(4) . .
C12 O2 Mn4 115.2(7) . .
C12 O2 Mn3 118.1(7) . .
Mn4 O2 Mn3 126.1(4) . .
C25 O3 Mn5 121.9(7) . .
C25 O3 Mn2 112.6(6) . 3_655
Mn5 O3 Mn2 120.5(3) . 3_655
C30 O4 Mn6 121.4(6) . .
C30 O4 Mn3 112.4(7) . 4_655
Mn6 O4 Mn3 121.9(4) . 4_655
Mn3 O5 Mn2 128.3(4) . .
Mn6 O6 Mn5 123.7(7) . .
N17 O8 O10 70(3) . .
N17 O9 O10 47(2) . .
O8 O10 N17 51(3) . .
O8 O10 O9 98(4) . .
N17 O10 O9 48(2) . .
N18 O12 O14 59(3) . .
O14 O13 N18 55(5) . .
O13 O14 N18 81(6) . .
O13 O14 O12 115(7) . .
N18 O14 O12 37(2) . .
C5 N1 C1 121.5(10) . .
C5 N1 Mn1 113.6(7) . .
C1 N1 Mn1 124.7(8) . .
C6 N2 N3 115.0(9) . .
C6 N2 Mn1 123.2(7) . .
N3 N2 Mn1 121.5(7) . .
C7 N3 N2 106.0(9) . .
C8 N4 N5 118.7(10) . .
C8 N4 Mn2 119.1(7) . .
N5 N4 Mn2 121.4(8) . .
N4 N5 C11 120.7(10) . .
N4 N5 Mn3 120.7(8) . .
C11 N5 Mn3 118.2(7) . .
C12 N6 N7 110.0(9) . .
C13 N7 N6 115.5(11) . .
C13 N7 Mn4 122.8(9) . .
N6 N7 Mn4 120.6(6) . .
C18 N8 C14 119.6(12) . .
C18 N8 Mn4 125.1(11) . .
C14 N8 Mn4 115.3(9) . .
C23 N9 C19 118.3(10) . .
C23 N9 Mn2 114.5(7) . 3_655
C19 N9 Mn2 127.2(8) . 3_655
C24 N10 N11 119.6(10) . .
C24 N10 Mn2 119.2(8) . 3_655
N11 N10 Mn2 119.5(6) . 3_655
C25 N11 N10 108.3(8) . .
C26 N12 N13 117.2(9) . .
C26 N12 Mn5 118.7(7) . .
N13 N12 Mn5 120.1(7) . .
C29 N13 N12 120.4(9) . .
C29 N13 Mn6 117.4(7) . .
N12 N13 Mn6 119.4(7) . .
C30 N14 N15 109.4(9) . .
C31 N15 N14 119.8(11) . .
C31 N15 Mn3 119.0(9) . 4_655
N14 N15 Mn3 119.6(7) . 4_655
C36 N16 C32 114.2(13) . .
C36 N16 Mn3 130.7(10) . 4_655
C32 N16 Mn3 113.8(8) . 4_655
O8 N17 O10 59(3) . .
O8 N17 O9 142(3) . .
O10 N17 O9 85(3) . .
O8 N17 O7 113(3) . .
O10 N17 O7 171(3) . .
O9 N17 O7 103(2) . .
O12 N18 O11 118(4) . .
O12 N18 O14 84(4) . .
O11 N18 O14 158(5) . .
O12 N18 O13 125(5) . .
O11 N18 O13 116(4) . .
O14 N18 O13 45(4) . .
O15 N19 O15 118(2) 4_565 .
O15 N19 O16 121.2(10) 4_565 .
O15 N19 O16 121.2(10) . .
N1 C1 C2 117.2(12) . .
C3 C2 C1 123.8(12) . .
C2 C3 C4 117.4(12) . .
C5 C4 C3 117.7(12) . .
N1 C5 C4 122.2(11) . .
N1 C5 C6 116.2(10) . .
C4 C5 C6 121.2(11) . .
N2 C6 C5 114.6(10) . .
N3 C7 O1 128.6(9) . .
N3 C7 C8 116.8(9) . .
O1 C7 C8 114.6(9) . .
N4 C8 C9 124.3(11) . .
N4 C8 C7 114.3(9) . .
C9 C8 C7 120.9(9) . .
C10 C9 C8 115.3(11) . .
C9 C10 C11 120.5(10) . .
N5 C11 C10 120.4(10) . .
N5 C11 C12 112.2(9) . .
C10 C11 C12 127.4(9) . .
O2 C12 N6 124.4(10) . .
O2 C12 C11 118.9(9) . .
N6 C12 C11 116.1(10) . .
N7 C13 C14 118.0(14) . .
C15 C14 N8 121.0(14) . .
C15 C14 C13 126.0(16) . .
N8 C14 C13 112.9(12) . .
C14 C15 C16 124(2) . .
C15 C16 C17 113(2) . .
C18 C17 C16 122.1(16) . .
N8 C18 C17 119.8(16) . .
C20 C19 N9 121.4(12) . .
C19 C20 C21 122.8(12) . .
C22 C21 C20 117.4(11) . .
C21 C22 C23 120.1(11) . .
N9 C23 C24 116.8(10) . .
N9 C23 C22 118.8(11) . .
C24 C23 C22 124.0(10) . .
N10 C24 C23 117.5(11) . .
N11 C25 O3 128.1(10) . .
N11 C25 C26 115.4(10) . .
O3 C25 C26 116.5(9) . .
N12 C26 C27 122.9(10) . .
N12 C26 C25 110.7(9) . .
C27 C26 C25 126.4(10) . .
C28 C27 C26 118.1(10) . .
C27 C28 C29 117.3(11) . .
N13 C29 C28 123.9(11) . .
N13 C29 C30 114.1(9) . .
C28 C29 C30 121.6(10) . .
O4 C30 N14 126.5(10) . .
O4 C30 C29 115.3(9) . .
N14 C30 C29 118.1(9) . .
N15 C31 C32 117.8(12) . .
C33 C32 N16 128.5(15) . .
C33 C32 C31 116.9(14) . .
N16 C32 C31 114.6(11) . .
C32 C33 C34 113.5(19) . .
C33 C34 C35 122.1(17) . .
C36 C35 C34 115.1(13) . .
N16 C36 C35 126.6(16) . .

loop_
_geom_bond_atom_site_label_1
_geom_bond_atom_site_label_2
_geom_bond_distance
_geom_bond_site_symmetry_2
Mn1 N2 2.102(10) .
Mn1 N2 2.102(10) 3_655
Mn1 O1 2.164(8) 3_655
Mn1 O1 2.164(8) .
Mn1 N1 2.295(9) 3_655
Mn1 N1 2.295(9) .
Mn2 O5 2.032(8) .
Mn2 O1 2.194(9) .
Mn2 N10 2.203(10) 3_655
Mn2 O3 2.232(8) 3_655
Mn2 N4 2.255(11) .
Mn2 N9 2.261(9) 3_655
Mn3 O5 2.022(8) .
Mn3 N15 2.166(11) 4_655
Mn3 O4 2.222(8) 4_655
Mn3 O2 2.223(9) .
Mn3 N5 2.233(11) .
Mn3 N16 2.260(12) 4_655
Mn4 N7 2.161(10) .
Mn4 N7 2.161(10) 4_655
Mn4 O2 2.196(8) .
Mn4 O2 2.196(8) 4_655
Mn4 N8 2.316(11) .
Mn4 N8 2.316(11) 4_655
Mn5 O6 2.061(10) 3_655
Mn5 O6 2.061(10) .
Mn5 O3 2.194(8) 3_655
Mn5 O3 2.194(8) .
Mn5 N12 2.302(9) .
Mn5 N12 2.302(9) 3_655
Mn6 O6 2.047(10) .
Mn6 O6 2.047(10) 4_655
Mn6 O4 2.184(8) .
Mn6 O4 2.184(8) 4_655
Mn6 N13 2.288(9) .
Mn6 N13 2.288(9) 4_655
O1 C7 1.303(13) .
O2 C12 1.265(15) .
O3 C25 1.283(14) .
O3 Mn2 2.232(8) 3_655
O4 C30 1.276(13) .
O4 Mn3 2.222(8) 4_655
O7 N17 1.32(3) .
O8 N17 1.06(4) .
O8 O10 1.17(6) .
O9 N17 1.31(3) .
O9 O10 1.75(6) .
O10 N17 1.29(5) .
O11 N18 1.17(4) .
O12 N18 0.99(4) .
O12 O14 1.63(8) .
O13 O14 1.21(10) .
O13 N18 1.71(10) .
O14 N18 1.41(7) .
O15 N19 1.220(15) .
O16 N19 1.27(3) .
N1 C5 1.333(15) .
N1 C1 1.344(16) .
N2 C6 1.285(15) .
N2 N3 1.413(14) .
N3 C7 1.265(15) .
N4 C8 1.312(14) .
N4 N5 1.332(13) .
N5 C11 1.359(14) .
N6 C12 1.293(15) .
N6 N7 1.348(13) .
N7 C13 1.285(17) .
N8 C18 1.317(19) .
N8 C14 1.41(2) .
N9 C23 1.342(14) .
N9 C19 1.345(16) .
N9 Mn2 2.261(9) 3_655
N10 C24 1.254(14) .
N10 N11 1.396(13) .
N10 Mn2 2.203(10) 3_655
N11 C25 1.265(14) .
N12 C26 1.329(15) .
N12 N13 1.346(12) .
N13 C29 1.289(15) .
N14 C30 1.283(14) .
N14 N15 1.366(15) .
N15 C31 1.264(16) .
N15 Mn3 2.166(11) 4_655
N16 C36 1.326(18) .
N16 C32 1.361(18) .
N16 Mn3 2.260(12) 4_655
N19 O15 1.220(15) 4_565
C1 C2 1.409(18) .
C2 C3 1.31(2) .
C3 C4 1.445(15) .
C4 C5 1.370(16) .
C5 C6 1.475(15) .
C7 C8 1.479(15) .
C8 C9 1.429(16) .
C9 C10 1.339(18) .
C10 C11 1.389(15) .
C11 C12 1.462(16) .
C13 C14 1.42(2) .
C14 C15 1.31(2) .
C15 C16 1.34(3) .
C16 C17 1.48(4) .
C17 C18 1.34(2) .
C19 C20 1.308(19) .
C20 C21 1.364(19) .
C21 C22 1.322(18) .
C22 C23 1.448(15) .
C23 C24 1.394(18) .
C25 C26 1.507(15) .
C26 C27 1.387(16) .
C27 C28 1.321(19) .
C28 C29 1.373(16) .
C29 C30 1.497(16) .
C31 C32 1.470(19) .
C32 C33 1.36(2) .
C33 C34 1.39(3) .
C34 C35 1.44(3) .
C35 C36 1.36(2) .
